data_8106940
loop_
_publ_author_name
'Meng, Jiang ping'
'Xu, Qiang'

_publ_section_title
;
 Crystal structure of 3,6-di(1H-imidazol-1-yl)-9H-carbazole, C18H13N5
;
_journal_issue 2
_journal_name_full 'Zeitschrift f\"ur Kristallographie - New Crystal Structures'
_journal_page_first 561
_journal_page_last 563
_journal_paper_doi 10.1515/ncrs-2015-0191
_journal_volume 231
_journal_year 2016
_chemical_formula_moiety 'C18 H13 N5'
_chemical_formula_sum 'C18 H13 N5'
_chemical_formula_weight 299.33
_space_group_crystal_system monoclinic
_space_group_IT_number 14
_space_group_name_Hall '-P 2yn'
_space_group_name_H-M_alt 'P 1 21/n 1'
_atom_sites_solution_hydrogens geom
_atom_sites_solution_primary direct
_atom_sites_solution_secondary difmap
_cell_angle_alpha 90.00
_cell_angle_beta 101.194(4)
_cell_angle_gamma 90.00
_cell_formula_units_Z 8
_cell_length_a 10.2582(4)
_cell_length_b 13.6507(4)
_cell_length_c 20.7982(9)
_cell_measurement_reflns_used 2912
_cell_measurement_temperature 173.00(10)
_cell_measurement_theta_max 27.0760
_cell_measurement_theta_min 3.6280
_cell_volume 2857.00(19)
_computing_cell_refinement
;
CrysAlisPro, Agilent Technologies,
Version 1.171.37.33 (release 27-03-2014 CrysAlis171 .NET)
(compiled Mar 27 2014,17:12:48)
;
_computing_data_collection
;
CrysAlisPro, Agilent Technologies,
Version 1.171.37.33 (release 27-03-2014 CrysAlis171 .NET)
(compiled Mar 27 2014,17:12:48)
;
_computing_data_reduction
;
CrysAlisPro, Agilent Technologies,
Version 1.171.37.33 (release 27-03-2014 CrysAlis171 .NET)
(compiled Mar 27 2014,17:12:48)
;
_computing_molecular_graphics 'Olex2 (Dolomanov et al., 2009)'
_computing_publication_material 'Olex2 (Dolomanov et al., 2009)'
_computing_structure_refinement 'ShelXL (Sheldrick, 2008)'
_computing_structure_solution 'ShelXS (Sheldrick, 2008)'
_diffrn_ambient_environment N~2~
_diffrn_ambient_temperature 173.00(10)
_diffrn_detector 'CCD plate'
_diffrn_detector_area_resol_mean 16.0733
_diffrn_detector_type Eos
_diffrn_measured_fraction_theta_full 0.996
_diffrn_measured_fraction_theta_max 0.996
_diffrn_measurement_details
;
#__ type_ start__ end____ width___ exp.time_
  1 omega  -17.00   22.00   1.0000   16.0000
omega____ theta____ kappa____ phi______ frames
    -      -16.9916  -99.0000  -30.0000 39

#__ type_ start__ end____ width___ exp.time_
  2 omega  -32.00   87.00   1.0000   16.0000
omega____ theta____ kappa____ phi______ frames
    -       20.4291    0.0000   90.0000 119

#__ type_ start__ end____ width___ exp.time_
  3 omega  -28.00   37.00   1.0000   16.0000
omega____ theta____ kappa____ phi______ frames
    -       20.4291  -57.0000   60.0000 65
;
_diffrn_measurement_device 'four-circle diffractometer'
_diffrn_measurement_device_type 'SuperNova, Dual, Cu at zero, Eos'
_diffrn_measurement_method '\w scans'
_diffrn_orient_matrix_UB_11 -0.0507685000
_diffrn_orient_matrix_UB_12 -0.0201054000
_diffrn_orient_matrix_UB_13 0.0148028000
_diffrn_orient_matrix_UB_21 -0.0483667000
_diffrn_orient_matrix_UB_22 0.0147396000
_diffrn_orient_matrix_UB_23 -0.0274533000
_diffrn_orient_matrix_UB_31 0.0067412000
_diffrn_orient_matrix_UB_32 -0.0456178000
_diffrn_orient_matrix_UB_33 -0.0153551000
_diffrn_radiation_monochromator mirror
_diffrn_radiation_probe x-ray
_diffrn_radiation_type MoK\a
_diffrn_radiation_wavelength 0.71073
_diffrn_reflns_av_R_equivalents 0.0382
_diffrn_reflns_av_unetI/netI 0.0661
_diffrn_reflns_limit_h_max 12
_diffrn_reflns_limit_h_min -10
_diffrn_reflns_limit_k_max 16
_diffrn_reflns_limit_k_min -13
_diffrn_reflns_limit_l_max 18
_diffrn_reflns_limit_l_min -25
_diffrn_reflns_number 11318
_diffrn_reflns_theta_full 25.50
_diffrn_reflns_theta_max 26.02
_diffrn_reflns_theta_min 3.45
_diffrn_source 'SuperNova (Mo) X-ray Source'
_exptl_absorpt_coefficient_mu 0.088
_exptl_absorpt_correction_T_max 1.00000
_exptl_absorpt_correction_T_min 0.99404
_exptl_absorpt_correction_type multi-scan
_exptl_absorpt_process_details
;
CrysAlisPro, Agilent Technologies,
Version 1.171.37.33 (release 27-03-2014 CrysAlis171 .NET)
(compiled Mar 27 2014,17:12:48)
Empirical absorption correction using spherical harmonics,
 implemented in SCALE3 ABSPACK scaling algorithm.
;
_exptl_crystal_colour 'clear light colourless'
_exptl_crystal_colour_lustre clear
_exptl_crystal_colour_modifier light
_exptl_crystal_colour_primary colourless
_exptl_crystal_density_diffrn 1.392
_exptl_crystal_density_method 'not measured'
_exptl_crystal_description block
_exptl_crystal_F_000 1248
_exptl_crystal_size_max 0.32
_exptl_crystal_size_mid 0.31
_exptl_crystal_size_min 0.25
_refine_diff_density_max 1.083
_refine_diff_density_min -0.232
_refine_diff_density_rms 0.054
_refine_ls_extinction_method none
_refine_ls_goodness_of_fit_ref 1.073
_refine_ls_hydrogen_treatment constr
_refine_ls_matrix_type full
_refine_ls_number_parameters 415
_refine_ls_number_reflns 5611
_refine_ls_number_restraints 0
_refine_ls_restrained_S_all 1.073
_refine_ls_R_factor_all 0.0874
_refine_ls_R_factor_gt 0.0594
_refine_ls_shift/su_max 0.000
_refine_ls_shift/su_mean 0.000
_refine_ls_structure_factor_coef Fsqd
_refine_ls_weighting_details 'calc w=1/[\s^2^(Fo^2^)+(0.0551P)^2^+1.0159P] where P=(Fo^2^+2Fc^2^)/3'
_refine_ls_weighting_scheme calc
_refine_ls_wR_factor_gt 0.1330
_refine_ls_wR_factor_ref 0.1536
_reflns_number_gt 3966
_reflns_number_total 5611
_reflns_threshold_expression >2sigma(I)
_cod_data_source_file suppl_ncrs-2015-0191_suppl.cif
_cod_data_source_block mjp_4
_cod_original_cell_volume 2857.01(19)
_cod_database_code 8106940
_reflns_odcompleteness_completeness 99.67
_reflns_odcompleteness_iscentric 1
_reflns_odcompleteness_theta 26.32
_olex2_refinement_description
;
1. Fixed Uiso
 At 1.2 times of:
  All C(H) groups, All N(H) groups
2.a Aromatic/amide H refined with riding coordinates:
 N3(H3), C1(H1), C2(H2), C3(H3A), C5(H5), C6(H6), C9(H9), C12(H12), C13(H13),
 C15(H15), C16(H16), C17(H17), C18(H18), N8(H8), C19(H19), C20(H20), C21(H21),
 C23(H23), C24(H24), C27(H27), C30(H30), C31(H31), C33(H33), C34(H34), C35(H35),
  C36(H36)
;
_olex2_date_sample_data_collection 2015-04-17
_olex2_submission_special_instructions 'No special instructions were received'

loop_
_space_group_symop_id
_space_group_symop_operation_xyz
1 'x, y, z'
2 '-x+1/2, y+1/2, -z+1/2'
3 '-x, -y, -z'
4 'x-1/2, -y-1/2, z-1/2'

loop_
_atom_site_label
_atom_site_type_symbol
_atom_site_fract_x
_atom_site_fract_y
_atom_site_fract_z
_atom_site_U_iso_or_equiv
_atom_site_adp_type
_atom_site_occupancy
_atom_site_calc_flag
_atom_site_disorder_assembly
_atom_site_disorder_group
_atom_site_refinement_flags_posn
N1 N 0.4641(2) 0.02983(15) 0.58426(12) 0.0353(5) Uani 1 d . . .
N2 N 0.3683(2) 0.17205(14) 0.55228(10) 0.0268(5) Uani 1 d . . .
N3 N 0.2164(2) 0.50189(14) 0.40192(11) 0.0316(5) Uani 1 d . . .
H3 H 0.1415 0.5315 0.3904 0.038 Uiso 1 calc . . R
N4 N 0.72080(19) 0.56704(13) 0.35145(10) 0.0245(5) Uani 1 d . . .
N5 N 0.9397(2) 0.55613(15) 0.36066(11) 0.0343(5) Uani 1 d . . .
C1 C 0.4434(3) 0.09716(18) 0.53789(14) 0.0336(6) Uani 1 d . . .
H1 H 0.4769 0.0934 0.4995 0.040 Uiso 1 calc . . R
C2 C 0.3976(3) 0.06412(19) 0.63086(13) 0.0318(6) Uani 1 d . . .
H2 H 0.3939 0.0321 0.6699 0.038 Uiso 1 calc . . R
C3 C 0.3380(3) 0.15101(19) 0.61232(13) 0.0328(6) Uani 1 d . . .
H3A H 0.2871 0.1886 0.6355 0.039 Uiso 1 calc . . R
C4 C 0.3264(2) 0.25624(17) 0.51220(12) 0.0271(6) Uani 1 d . . .
C5 C 0.1909(3) 0.27911(18) 0.49917(13) 0.0309(6) Uani 1 d . . .
H5 H 0.1315 0.2391 0.5155 0.037 Uiso 1 calc . . R
C6 C 0.1447(3) 0.36010(19) 0.46247(13) 0.0327(6) Uani 1 d . . .
H6 H 0.0548 0.3760 0.4539 0.039 Uiso 1 calc . . R
C7 C 0.2368(2) 0.41740(17) 0.43854(13) 0.0275(6) Uani 1 d . . .
C8 C 0.3726(2) 0.39270(16) 0.44921(12) 0.0238(5) Uani 1 d . . .
C9 C 0.4183(2) 0.31075(16) 0.48742(12) 0.0256(5) Uani 1 d . . .
H9 H 0.5078 0.2936 0.4958 0.031 Uiso 1 calc . . R
C10 C 0.4357(2) 0.46556(16) 0.41526(12) 0.0238(5) Uani 1 d . . .
C11 C 0.3353(2) 0.53147(17) 0.38671(13) 0.0271(6) Uani 1 d . . .
C12 C 0.3625(3) 0.60951(18) 0.34898(13) 0.0327(6) Uani 1 d . . .
H12 H 0.2962 0.6536 0.3311 0.039 Uiso 1 calc . . R
C13 C 0.4904(2) 0.62015(17) 0.33859(13) 0.0305(6) Uani 1 d . . .
H13 H 0.5105 0.6722 0.3133 0.037 Uiso 1 calc . . R
C14 C 0.5905(2) 0.55409(17) 0.36535(12) 0.0242(5) Uani 1 d . . .
C15 C 0.5648(2) 0.47669(16) 0.40421(12) 0.0240(5) Uani 1 d . . .
H15 H 0.6318 0.4334 0.4224 0.029 Uiso 1 calc . . R
C16 C 0.7536(3) 0.61469(18) 0.29873(13) 0.0332(6) Uani 1 d . . .
H16 H 0.6954 0.6458 0.2651 0.040 Uiso 1 calc . . R
C17 C 0.8865(3) 0.60761(18) 0.30522(14) 0.0343(6) Uani 1 d . . .
H17 H 0.9353 0.6340 0.2761 0.041 Uiso 1 calc . . R
C18 C 0.8367(2) 0.53337(18) 0.38684(14) 0.0325(6) Uani 1 d . . .
H18 H 0.8430 0.4979 0.4255 0.039 Uiso 1 calc . . R
N6 N 1.2610(2) -0.23133(17) 0.51742(12) 0.0392(6) Uani 1 d . . .
N7 N 1.1462(2) -0.12596(14) 0.44739(10) 0.0272(5) Uani 1 d . . .
N8 N 0.9983(2) 0.22960(14) 0.32673(10) 0.0291(5) Uani 1 d . . .
H8 H 0.9245 0.2613 0.3183 0.035 Uiso 1 calc . . R
N9 N 1.5075(2) 0.30995(13) 0.28707(10) 0.0244(5) Uani 1 d . . .
N10 N 1.7280(2) 0.31174(14) 0.30686(11) 0.0304(5) Uani 1 d . . .
C19 C 1.2462(3) -0.1393(2) 0.49953(13) 0.0349(6) Uani 1 d . . .
H19 H 1.2987 -0.0887 0.5204 0.042 Uiso 1 calc . . R
C20 C 1.1645(3) -0.2798(2) 0.47462(14) 0.0383(7) Uani 1 d . . .
H20 H 1.1500 -0.3470 0.4753 0.046 Uiso 1 calc . . R
C21 C 1.0928(3) -0.21707(18) 0.43117(14) 0.0336(6) Uani 1 d . . .
H21 H 1.0221 -0.2324 0.3974 0.040 Uiso 1 calc . . R
C22 C 1.1039(2) -0.03456(17) 0.41651(12) 0.0257(5) Uani 1 d . . .
C23 C 0.9720(2) -0.00503(18) 0.41181(13) 0.0294(6) Uani 1 d . . .
H23 H 0.9136 -0.0446 0.4292 0.035 Uiso 1 calc . . R
C24 C 0.9271(2) 0.08173(18) 0.38186(13) 0.0304(6) Uani 1 d . . .
H24 H 0.8389 0.1008 0.3780 0.037 Uiso 1 calc . . R
C25 C 1.0176(2) 0.14045(17) 0.35735(12) 0.0259(5) Uani 1 d . . .
C26 C 1.1514(2) 0.11125(17) 0.36254(12) 0.0241(5) Uani 1 d . . .
C27 C 1.1950(2) 0.02244(17) 0.39211(12) 0.0258(6) Uani 1 d . . .
H27 H 1.2825 0.0020 0.3954 0.031 Uiso 1 calc . . R
C28 C 1.2155(2) 0.18886(16) 0.33298(12) 0.0241(5) Uani 1 d . . .
C29 C 1.1172(2) 0.26005(18) 0.31167(12) 0.0276(6) Uani 1 d . . .
C30 C 1.1465(3) 0.34534(18) 0.28050(12) 0.0301(6) Uani 1 d . . .
H30 H 1.0808 0.3914 0.2655 0.036 Uiso 1 calc . . R
C31 C 1.2755(2) 0.35961(18) 0.27258(12) 0.0283(6) Uani 1 d . . .
H31 H 1.2974 0.4165 0.2525 0.034 Uiso 1 calc . . R
C32 C 1.3740(2) 0.28950(17) 0.29430(12) 0.0254(5) Uani 1 d . . .
C33 C 1.3453(2) 0.20345(17) 0.32371(12) 0.0247(5) Uani 1 d . . .
H33 H 1.4108 0.1565 0.3370 0.030 Uiso 1 calc . . R
C34 C 1.5458(3) 0.37032(18) 0.24093(12) 0.0300(6) Uani 1 d . . .
H34 H 1.4904 0.4043 0.2076 0.036 Uiso 1 calc . . R
C35 C 1.6798(3) 0.37034(18) 0.25369(13) 0.0317(6) Uani 1 d . . .
H35 H 1.7324 0.4051 0.2299 0.038 Uiso 1 calc . . R
C36 C 1.6216(2) 0.27784(17) 0.32573(13) 0.0277(6) Uani 1 d . . .
H36 H 1.6241 0.2365 0.3615 0.033 Uiso 1 calc . . R

loop_
_atom_site_aniso_label
_atom_site_aniso_U_11
_atom_site_aniso_U_22
_atom_site_aniso_U_33
_atom_site_aniso_U_23
_atom_site_aniso_U_13
_atom_site_aniso_U_12
N1 0.0339(13) 0.0362(12) 0.0375(14) -0.0001(11) 0.0112(11) 0.0030(10)
N2 0.0232(11) 0.0283(11) 0.0308(12) -0.0023(9) 0.0101(9) -0.0025(9)
N3 0.0168(11) 0.0353(12) 0.0421(14) -0.0011(11) 0.0044(10) 0.0039(9)
N4 0.0212(11) 0.0255(10) 0.0264(11) 0.0009(9) 0.0036(9) -0.0010(8)
N5 0.0233(12) 0.0401(12) 0.0393(14) 0.0067(11) 0.0056(10) -0.0016(10)
C1 0.0306(15) 0.0364(14) 0.0371(16) -0.0026(13) 0.0147(12) 0.0032(12)
C2 0.0277(14) 0.0390(15) 0.0287(14) 0.0001(12) 0.0056(12) -0.0040(12)
C3 0.0299(15) 0.0392(15) 0.0327(15) -0.0037(12) 0.0143(12) -0.0021(12)
C4 0.0265(14) 0.0286(13) 0.0275(14) -0.0039(11) 0.0085(11) -0.0011(10)
C5 0.0229(14) 0.0365(14) 0.0354(15) -0.0022(12) 0.0110(11) -0.0052(11)
C6 0.0205(13) 0.0412(15) 0.0380(16) -0.0039(13) 0.0100(12) 0.0006(11)
C7 0.0261(14) 0.0273(13) 0.0289(14) -0.0034(11) 0.0050(11) 0.0009(10)
C8 0.0197(13) 0.0275(12) 0.0250(13) -0.0052(11) 0.0063(10) -0.0012(10)
C9 0.0210(13) 0.0294(13) 0.0269(13) -0.0052(11) 0.0061(10) 0.0006(10)
C10 0.0233(13) 0.0246(12) 0.0234(13) -0.0045(10) 0.0040(10) 0.0008(10)
C11 0.0209(13) 0.0272(13) 0.0330(15) -0.0059(11) 0.0050(11) 0.0008(10)
C12 0.0226(14) 0.0308(14) 0.0422(16) 0.0037(12) -0.0003(12) 0.0066(11)
C13 0.0265(14) 0.0288(13) 0.0345(15) 0.0041(12) 0.0017(11) 0.0019(11)
C14 0.0176(12) 0.0281(12) 0.0270(13) -0.0036(11) 0.0042(10) -0.0003(10)
C15 0.0211(13) 0.0243(12) 0.0254(13) -0.0024(10) 0.0019(10) 0.0018(10)
C16 0.0290(15) 0.0354(14) 0.0347(15) 0.0119(12) 0.0051(12) 0.0011(11)
C17 0.0298(15) 0.0362(14) 0.0384(16) 0.0099(13) 0.0104(12) -0.0009(12)
C18 0.0219(14) 0.0398(15) 0.0347(15) 0.0075(12) 0.0026(11) 0.0017(11)
N6 0.0317(13) 0.0480(14) 0.0384(14) 0.0091(12) 0.0076(11) 0.0074(11)
N7 0.0226(11) 0.0327(11) 0.0265(11) 0.0021(9) 0.0051(9) -0.0026(9)
N8 0.0173(11) 0.0335(11) 0.0360(13) 0.0005(10) 0.0037(9) 0.0043(9)
N9 0.0250(11) 0.0267(10) 0.0220(11) 0.0011(9) 0.0055(9) -0.0007(8)
N10 0.0252(12) 0.0324(11) 0.0352(13) -0.0021(10) 0.0096(10) -0.0010(9)
C19 0.0240(14) 0.0475(16) 0.0312(15) 0.0002(13) 0.0004(12) -0.0022(12)
C20 0.0379(17) 0.0355(15) 0.0447(17) 0.0030(13) 0.0160(14) 0.0000(12)
C21 0.0315(15) 0.0338(14) 0.0349(16) -0.0026(12) 0.0050(12) -0.0045(12)
C22 0.0235(13) 0.0310(13) 0.0214(13) -0.0025(11) 0.0018(10) -0.0035(10)
C23 0.0224(13) 0.0365(14) 0.0294(14) -0.0026(12) 0.0058(11) -0.0065(11)
C24 0.0202(13) 0.0385(15) 0.0325(15) -0.0042(12) 0.0048(11) -0.0002(11)
C25 0.0218(13) 0.0305(13) 0.0247(13) -0.0048(11) 0.0027(10) -0.0016(10)
C26 0.0185(12) 0.0304(13) 0.0230(13) -0.0029(11) 0.0027(10) -0.0004(10)
C27 0.0187(12) 0.0310(13) 0.0274(14) -0.0019(11) 0.0036(10) -0.0020(10)
C28 0.0219(13) 0.0267(12) 0.0221(12) -0.0048(10) 0.0002(10) -0.0016(10)
C29 0.0200(13) 0.0330(13) 0.0283(14) -0.0044(11) 0.0014(11) -0.0006(10)
C30 0.0266(14) 0.0318(13) 0.0290(14) -0.0004(11) -0.0015(11) 0.0059(11)
C31 0.0259(14) 0.0306(13) 0.0274(14) 0.0016(11) 0.0024(11) 0.0015(10)
C32 0.0215(13) 0.0324(13) 0.0218(13) -0.0038(11) 0.0034(10) -0.0020(10)
C33 0.0206(13) 0.0287(13) 0.0239(13) -0.0025(11) 0.0018(10) 0.0005(10)
C34 0.0334(15) 0.0341(14) 0.0240(13) 0.0032(11) 0.0095(11) 0.0004(11)
C35 0.0360(16) 0.0291(13) 0.0337(15) -0.0025(12) 0.0162(12) -0.0020(11)
C36 0.0234(13) 0.0293(13) 0.0298(14) 0.0030(11) 0.0037(11) 0.0010(10)

loop_
_atom_type_symbol
_atom_type_description
_atom_type_scat_dispersion_real
_atom_type_scat_dispersion_imag
_atom_type_scat_source
C C 0.0033 0.0016 'International Tables Vol C Tables 4.2.6.8 and 6.1.1.4'
H H 0.0000 0.0000 'International Tables Vol C Tables 4.2.6.8 and 6.1.1.4'
N N 0.0061 0.0033 'International Tables Vol C Tables 4.2.6.8 and 6.1.1.4'

loop_
_geom_angle_atom_site_label_1
_geom_angle_atom_site_label_2
_geom_angle_atom_site_label_3
_geom_angle
_geom_angle_site_symmetry_1
_geom_angle_site_symmetry_3
C1 N1 C2 104.3(2) . .
C1 N2 C3 106.4(2) . .
C1 N2 C4 126.7(2) . .
C3 N2 C4 126.8(2) . .
C7 N3 H3 125.5 . .
C7 N3 C11 109.0(2) . .
C11 N3 H3 125.5 . .
C16 N4 C14 127.1(2) . .
C18 N4 C14 127.2(2) . .
C18 N4 C16 105.7(2) . .
C18 N5 C17 104.4(2) . .
N1 C1 N2 112.6(2) . .
N1 C1 H1 123.7 . .
N2 C1 H1 123.7 . .
N1 C2 H2 124.6 . .
C3 C2 N1 110.9(2) . .
C3 C2 H2 124.6 . .
N2 C3 H3A 127.1 . .
C2 C3 N2 105.8(2) . .
C2 C3 H3A 127.1 . .
C5 C4 N2 117.8(2) . .
C9 C4 N2 120.0(2) . .
C9 C4 C5 122.3(2) . .
C4 C5 H5 119.7 . .
C6 C5 C4 120.7(2) . .
C6 C5 H5 119.7 . .
C5 C6 H6 121.1 . .
C5 C6 C7 117.8(2) . .
C7 C6 H6 121.1 . .
N3 C7 C6 129.0(2) . .
N3 C7 C8 109.1(2) . .
C6 C7 C8 121.9(2) . .
C7 C8 C10 106.4(2) . .
C9 C8 C7 119.5(2) . .
C9 C8 C10 134.1(2) . .
C4 C9 C8 117.8(2) . .
C4 C9 H9 121.1 . .
C8 C9 H9 121.1 . .
C11 C10 C8 106.6(2) . .
C15 C10 C8 133.3(2) . .
C15 C10 C11 120.0(2) . .
N3 C11 C10 108.8(2) . .
C12 C11 N3 129.8(2) . .
C12 C11 C10 121.3(2) . .
C11 C12 H12 120.9 . .
C13 C12 C11 118.2(2) . .
C13 C12 H12 120.9 . .
C12 C13 H13 119.4 . .
C12 C13 C14 121.2(2) . .
C14 C13 H13 119.4 . .
C13 C14 N4 118.8(2) . .
C15 C14 N4 120.1(2) . .
C15 C14 C13 121.0(2) . .
C10 C15 H15 120.9 . .
C14 C15 C10 118.2(2) . .
C14 C15 H15 120.9 . .
N4 C16 H16 126.7 . .
C17 C16 N4 106.6(2) . .
C17 C16 H16 126.7 . .
N5 C17 H17 124.7 . .
C16 C17 N5 110.6(2) . .
C16 C17 H17 124.7 . .
N4 C18 H18 123.6 . .
N5 C18 N4 112.7(2) . .
N5 C18 H18 123.6 . .
C19 N6 C20 104.5(2) . .
C19 N7 C21 106.2(2) . .
C19 N7 C22 126.4(2) . .
C21 N7 C22 127.4(2) . .
C25 N8 H8 125.7 . .
C25 N8 C29 108.6(2) . .
C29 N8 H8 125.7 . .
C34 N9 C32 126.6(2) . .
C36 N9 C32 127.3(2) . .
C36 N9 C34 106.0(2) . .
C36 N10 C35 104.8(2) . .
N6 C19 N7 112.6(2) . .
N6 C19 H19 123.7 . .
N7 C19 H19 123.7 . .
N6 C20 H20 124.5 . .
C21 C20 N6 111.1(2) . .
C21 C20 H20 124.5 . .
N7 C21 H21 127.2 . .
C20 C21 N7 105.6(2) . .
C20 C21 H21 127.2 . .
C23 C22 N7 119.2(2) . .
C27 C22 N7 119.1(2) . .
C27 C22 C23 121.7(2) . .
C22 C23 H23 119.5 . .
C24 C23 C22 121.0(2) . .
C24 C23 H23 119.5 . .
C23 C24 H24 120.9 . .
C23 C24 C25 118.2(2) . .
C25 C24 H24 120.9 . .
N8 C25 C24 129.3(2) . .
N8 C25 C26 109.7(2) . .
C24 C25 C26 121.0(2) . .
C25 C26 C28 106.0(2) . .
C27 C26 C25 120.2(2) . .
C27 C26 C28 133.8(2) . .
C22 C27 C26 117.9(2) . .
C22 C27 H27 121.0 . .
C26 C27 H27 121.0 . .
C29 C28 C26 106.4(2) . .
C33 C28 C26 133.4(2) . .
C33 C28 C29 120.1(2) . .
N8 C29 C28 109.3(2) . .
N8 C29 C30 129.5(2) . .
C30 C29 C28 121.2(2) . .
C29 C30 H30 120.9 . .
C31 C30 C29 118.2(2) . .
C31 C30 H30 120.9 . .
C30 C31 H31 119.5 . .
C30 C31 C32 120.9(2) . .
C32 C31 H31 119.5 . .
C31 C32 N9 118.5(2) . .
C33 C32 N9 120.1(2) . .
C33 C32 C31 121.4(2) . .
C28 C33 H33 120.9 . .
C32 C33 C28 118.2(2) . .
C32 C33 H33 120.9 . .
N9 C34 H34 126.8 . .
C35 C34 N9 106.3(2) . .
C35 C34 H34 126.8 . .
N10 C35 H35 124.7 . .
C34 C35 N10 110.6(2) . .
C34 C35 H35 124.7 . .
N9 C36 H36 123.8 . .
N10 C36 N9 112.4(2) . .
N10 C36 H36 123.8 . .

loop_
_geom_bond_atom_site_label_1
_geom_bond_atom_site_label_2
_geom_bond_distance
_geom_bond_site_symmetry_2
N1 C1 1.319(3) .
N1 C2 1.371(3) .
N2 C1 1.348(3) .
N2 C3 1.375(3) .
N2 C4 1.436(3) .
N3 H3 0.8600 .
N3 C7 1.376(3) .
N3 C11 1.379(3) .
N4 C14 1.432(3) .
N4 C16 1.372(3) .
N4 C18 1.352(3) .
N5 C17 1.370(3) .
N5 C18 1.316(3) .
C1 H1 0.9300 .
C2 H2 0.9300 .
C2 C3 1.355(4) .
C3 H3A 0.9300 .
C4 C5 1.398(3) .
C4 C9 1.377(3) .
C5 H5 0.9300 .
C5 C6 1.374(4) .
C6 H6 0.9300 .
C6 C7 1.391(3) .
C7 C8 1.409(3) .
C8 C9 1.399(3) .
C8 C10 1.443(3) .
C9 H9 0.9300 .
C10 C11 1.409(3) .
C10 C15 1.396(3) .
C11 C12 1.383(3) .
C12 H12 0.9300 .
C12 C13 1.379(3) .
C13 H13 0.9300 .
C13 C14 1.398(3) .
C14 C15 1.386(3) .
C15 H15 0.9300 .
C16 H16 0.9300 .
C16 C17 1.347(4) .
C17 H17 0.9300 .
C18 H18 0.9300 .
N6 C19 1.311(3) .
N6 C20 1.367(4) .
N7 C19 1.353(3) .
N7 C21 1.374(3) .
N7 C22 1.432(3) .
N8 H8 0.8600 .
N8 C25 1.370(3) .
N8 C29 1.381(3) .
N9 C32 1.434(3) .
N9 C34 1.379(3) .
N9 C36 1.358(3) .
N10 C35 1.377(3) .
N10 C36 1.314(3) .
C19 H19 0.9300 .
C20 H20 0.9300 .
C20 C21 1.354(4) .
C21 H21 0.9300 .
C22 C23 1.397(3) .
C22 C27 1.386(3) .
C23 H23 0.9300 .
C23 C24 1.375(4) .
C24 H24 0.9300 .
C24 C25 1.395(3) .
C25 C26 1.414(3) .
C26 C27 1.393(3) .
C26 C28 1.445(3) .
C27 H27 0.9300 .
C28 C29 1.408(3) .
C28 C33 1.397(3) .
C29 C30 1.393(3) .
C30 H30 0.9300 .
C30 C31 1.379(3) .
C31 H31 0.9300 .
C31 C32 1.401(3) .
C32 C33 1.382(3) .
C33 H33 0.9300 .
C34 H34 0.9300 .
C34 C35 1.348(4) .
C35 H35 0.9300 .
C36 H36 0.9300 .

loop_
_geom_torsion_atom_site_label_1
_geom_torsion_atom_site_label_2
_geom_torsion_atom_site_label_3
_geom_torsion_atom_site_label_4
_geom_torsion
_geom_torsion_site_symmetry_1
_geom_torsion_site_symmetry_2
_geom_torsion_site_symmetry_3
_geom_torsion_site_symmetry_4
N1 C2 C3 N2 -0.1(3) . . . .
N2 C4 C5 C6 178.4(2) . . . .
N2 C4 C9 C8 -179.3(2) . . . .
N3 C7 C8 C9 177.8(2) . . . .
N3 C7 C8 C10 -1.7(3) . . . .
N3 C11 C12 C13 -176.7(3) . . . .
N4 C14 C15 C10 -178.6(2) . . . .
N4 C16 C17 N5 0.3(3) . . . .
C1 N1 C2 C3 0.0(3) . . . .
C1 N2 C3 C2 0.3(3) . . . .
C1 N2 C4 C5 128.0(3) . . . .
C1 N2 C4 C9 -51.3(4) . . . .
C2 N1 C1 N2 0.2(3) . . . .
C3 N2 C1 N1 -0.3(3) . . . .
C3 N2 C4 C5 -50.7(3) . . . .
C3 N2 C4 C9 130.0(3) . . . .
C4 N2 C1 N1 -179.2(2) . . . .
C4 N2 C3 C2 179.2(2) . . . .
C4 C5 C6 C7 0.5(4) . . . .
C5 C4 C9 C8 1.4(4) . . . .
C5 C6 C7 N3 -178.9(2) . . . .
C5 C6 C7 C8 2.0(4) . . . .
C6 C7 C8 C9 -2.9(4) . . . .
C6 C7 C8 C10 177.6(2) . . . .
C7 N3 C11 C10 -1.2(3) . . . .
C7 N3 C11 C12 177.2(3) . . . .
C7 C8 C9 C4 1.2(3) . . . .
C7 C8 C10 C11 0.9(3) . . . .
C7 C8 C10 C15 -175.1(3) . . . .
C8 C10 C11 N3 0.1(3) . . . .
C8 C10 C11 C12 -178.4(2) . . . .
C8 C10 C15 C14 176.2(2) . . . .
C9 C4 C5 C6 -2.3(4) . . . .
C9 C8 C10 C11 -178.4(3) . . . .
C9 C8 C10 C15 5.6(5) . . . .
C10 C8 C9 C4 -179.5(2) . . . .
C10 C11 C12 C13 1.5(4) . . . .
C11 N3 C7 C6 -177.4(3) . . . .
C11 N3 C7 C8 1.8(3) . . . .
C11 C10 C15 C14 0.6(3) . . . .
C11 C12 C13 C14 0.0(4) . . . .
C12 C13 C14 N4 178.2(2) . . . .
C12 C13 C14 C15 -1.2(4) . . . .
C13 C14 C15 C10 0.9(4) . . . .
C14 N4 C16 C17 -179.1(2) . . . .
C14 N4 C18 N5 179.0(2) . . . .
C15 C10 C11 N3 176.7(2) . . . .
C15 C10 C11 C12 -1.8(4) . . . .
C16 N4 C14 C13 -23.8(4) . . . .
C16 N4 C14 C15 155.7(2) . . . .
C16 N4 C18 N5 0.1(3) . . . .
C17 N5 C18 N4 0.1(3) . . . .
C18 N4 C14 C13 157.5(2) . . . .
C18 N4 C14 C15 -23.0(4) . . . .
C18 N4 C16 C17 -0.2(3) . . . .
C18 N5 C17 C16 -0.2(3) . . . .
N6 C20 C21 N7 -0.1(3) . . . .
N7 C22 C23 C24 -179.3(2) . . . .
N7 C22 C27 C26 -179.7(2) . . . .
N8 C25 C26 C27 -180.0(2) . . . .
N8 C25 C26 C28 0.1(3) . . . .
N8 C29 C30 C31 178.5(2) . . . .
N9 C32 C33 C28 176.6(2) . . . .
N9 C34 C35 N10 -0.1(3) . . . .
C19 N6 C20 C21 0.3(3) . . . .
C19 N7 C21 C20 -0.2(3) . . . .
C19 N7 C22 C23 -122.6(3) . . . .
C19 N7 C22 C27 57.3(3) . . . .
C20 N6 C19 N7 -0.4(3) . . . .
C21 N7 C19 N6 0.4(3) . . . .
C21 N7 C22 C23 56.1(3) . . . .
C21 N7 C22 C27 -124.0(3) . . . .
C22 N7 C19 N6 179.3(2) . . . .
C22 N7 C21 C20 -179.1(2) . . . .
C22 C23 C24 C25 -1.2(4) . . . .
C23 C22 C27 C26 0.2(4) . . . .
C23 C24 C25 N8 -178.9(2) . . . .
C23 C24 C25 C26 0.6(4) . . . .
C24 C25 C26 C27 0.4(4) . . . .
C24 C25 C26 C28 -179.5(2) . . . .
C25 N8 C29 C28 0.1(3) . . . .
C25 N8 C29 C30 179.9(2) . . . .
C25 C26 C27 C22 -0.8(3) . . . .
C25 C26 C28 C29 -0.1(3) . . . .
C25 C26 C28 C33 179.3(3) . . . .
C26 C28 C29 N8 0.0(3) . . . .
C26 C28 C29 C30 -179.8(2) . . . .
C26 C28 C33 C32 -178.3(2) . . . .
C27 C22 C23 C24 0.8(4) . . . .
C27 C26 C28 C29 -179.9(3) . . . .
C27 C26 C28 C33 -0.6(5) . . . .
C28 C26 C27 C22 179.1(2) . . . .
C28 C29 C30 C31 -1.7(4) . . . .
C29 N8 C25 C24 179.5(3) . . . .
C29 N8 C25 C26 -0.1(3) . . . .
C29 C28 C33 C32 1.0(3) . . . .
C29 C30 C31 C32 1.0(4) . . . .
C30 C31 C32 N9 -177.6(2) . . . .
C30 C31 C32 C33 0.7(4) . . . .
C31 C32 C33 C28 -1.7(4) . . . .
C32 N9 C34 C35 178.0(2) . . . .
C32 N9 C36 N10 -178.4(2) . . . .
C33 C28 C29 N8 -179.5(2) . . . .
C33 C28 C29 C30 0.7(4) . . . .
C34 N9 C32 C31 -26.4(3) . . . .
C34 N9 C32 C33 155.3(2) . . . .
C34 N9 C36 N10 -1.1(3) . . . .
C35 N10 C36 N9 1.0(3) . . . .
C36 N9 C32 C31 150.3(2) . . . .
C36 N9 C32 C33 -28.0(4) . . . .
C36 N9 C34 C35 0.7(3) . . . .
C36 N10 C35 C34 -0.6(3) . . . .
